data_1526981
loop_
_publ_author_name
'Xu, Y.-W.'
'Kramer, M.J.'
'Wu, H.'
'Dennis, K.W.'
'O'Connor, A.'
'Malik, S.K.'
'McCallum, R.W.'
'Yelon, W.B.'

_publ_section_title
;
 Substitution for Ba by Pr, La, and Eu in Eu (Ba1-x Rx)2 Cu3 O7+d solid
 solutions
;
_journal_name_full 'Physica C (Amsterdam)'
_journal_page_first 195
_journal_page_last 206
_journal_volume 333
_journal_year 2000
_chemical_formula_sum 'Ba1.8 Cu3 Eu O6.94 Pr0.2'
_chemical_name_systematic 'Eu (Ba0.9 Pr0.1)2 Cu3 O6.94'
_space_group_IT_number 47
_symmetry_space_group_name_Hall '-P 2 2'
_symmetry_space_group_name_H-M 'P m m m'
_cell_angle_alpha 90
_cell_angle_beta 90
_cell_angle_gamma 90
_cell_formula_units_Z 1
_cell_length_a 3.8569
_cell_length_b 3.89
_cell_length_c 11.669
_cell_volume 175.074
_citation_journal_id_ASTM PHYCE6
_cod_data_source_file Xu_PHYCE6_2000_417.cif
_cod_data_source_block Ba1.8Cu3Eu1O6.94Pr0.2
_cod_original_formula_sum 'Ba1.8 Cu3 Eu1 O6.94 Pr0.2'
_cod_database_code 1526981

loop_
_symmetry_equiv_pos_as_xyz
x,y,z
-x,-y,z
x,-y,-z
-x,y,-z
-x,-y,-z
x,y,-z
-x,y,z
x,-y,z

loop_
_atom_site_label
_atom_site_type_symbol
_atom_site_fract_x
_atom_site_fract_y
_atom_site_fract_z
_atom_site_occupancy
_atom_site_U_iso_or_equiv
Cu2 Cu+2 0 0 0.3523 1 0.0
Ba1 Ba+2 0.5 0.5 0.1834 0.9 0.0
O2 O-2 0.5 0 0.3739 1 0.0
Cu1 Cu+2 0 0 0 1 0.0
O1 O-2 0 0.5 0 0.71 0.0
O5 O-2 0.5 0 0 0.23 0.0
O4 O-2 0 0 0.1567 1 0.0
O3 O-2 0 0.5 0.3739 1 0.0
Pr1 Pr+3 0.5 0.5 0.1834 0.1 0.0
Eu1 Eu+3 0.5 0.5 0.5 1 0.0
